data_4028386
loop_
_publ_author_name
'Zhen-Xin Jia'
'Yong-Chun Luo'
'Xi-Na Cheng'
'Peng-Fei Xu'
'Yu-Cheng Gu'

_publ_contact_author_name
;
;
_publ_section_title
;
 Organocatalyzed Michael-Michael Cascade Reaction: Asymmetric Synthesis of
 Polysubstituted Chromans
;
_journal_name_full 'Journal of Organic Chemistry'
_journal_page_first 6488
_journal_page_last 6494
_journal_paper_doi 10.1021/jo400476b
_journal_volume 78
_journal_year 2013
_chemical_absolute_configuration ad
_chemical_formula_moiety 'C21 H19 Br2 N O6'
_chemical_formula_sum 'C21 H19 Br2 N O6'
_chemical_formula_weight 541.19
_chemical_name_systematic
;
 ? 
;
_space_group_crystal_system trigonal
_space_group_IT_number 154
_space_group_name_Hall 'P 32 2"'
_space_group_name_H-M_alt 'P 32 2 1'
_symmetry_space_group_name_Hall 'P 32 2"'
_symmetry_space_group_name_H-M 'P 32 2 1'
_atom_sites_solution_hydrogens geom
_atom_sites_solution_primary iterative
_atom_sites_solution_secondary difmap
_audit_creation_date 2013-01-09
_audit_creation_method
;
  Olex2 1.2
  (compiled Dec  5 2012 16:20:19, GUI svn.r4385)
;
_cell_angle_alpha 90.00
_cell_angle_beta 90.00
_cell_angle_gamma 120.00
_cell_formula_units_Z 6
_cell_length_a 18.5929(17)
_cell_length_b 18.5929(17)
_cell_length_c 14.0338(5)
_cell_measurement_reflns_used 3717
_cell_measurement_temperature 292.0(2)
_cell_measurement_theta_max 73.2085
_cell_measurement_theta_min 4.1753
_cell_volume 4201.5(6)
_computing_cell_refinement
;
CrysAlisPro, Agilent Technologies,
Version 1.171.36.20 (release 27-06-2012 CrysAlis171 .NET)
(compiled Jul 11 2012,15:38:31)
;
_computing_data_collection
;
CrysAlisPro, Agilent Technologies,
Version 1.171.36.20 (release 27-06-2012 CrysAlis171 .NET)
(compiled Jul 11 2012,15:38:31)
;
_computing_data_reduction
;
CrysAlisPro, Agilent Technologies,
Version 1.171.36.20 (release 27-06-2012 CrysAlis171 .NET)
(compiled Jul 11 2012,15:38:31)
;
_computing_molecular_graphics
;
O. V. Dolomanov, L. J. Bourhis, R. J. Gildea, J. A. K. Howard and H. Puschmann,
OLEX2: a complete structure solution, refinement and analysis program.
J. Appl. Cryst. (2009). 42, 339-341.
;
_computing_publication_material
;
O. V. Dolomanov, L. J. Bourhis, R. J. Gildea, J. A. K. Howard and H. Puschmann,
OLEX2: a complete structure solution, refinement and analysis program.
J. Appl. Cryst. (2009). 42, 339-341.
;
_computing_structure_refinement
;
SHELXL, G.M. Sheldrick, Acta Cryst.
(2008). A64, 112-122
;
_computing_structure_solution 'SUPERFLIP, J. Appl. Cryst. (2007) 40, 786-790'
_diffrn_ambient_temperature 292.0(2)
_diffrn_detector_area_resol_mean 16.0733
_diffrn_measured_fraction_theta_full 0.9671
_diffrn_measured_fraction_theta_max 0.9930
_diffrn_measurement_details
;
  1 omega  -16.00   11.00   1.0000    4.0000
omega____ theta____ kappa____ phi______ frames
    -        0.0000  -57.0000 -180.0000 27

  2 omega  -69.00  -21.00   1.0000    4.0000
omega____ theta____ kappa____ phi______ frames
    -        0.0000  -57.0000 -180.0000 48

  3 omega -124.00  -87.00   1.0000   16.0000
omega____ theta____ kappa____ phi______ frames
    -      -58.0000  -99.0000  -90.0000 37

  4 omega  -50.00   15.00   1.0000   16.0000
omega____ theta____ kappa____ phi______ frames
    -      -58.0000   38.0000 -120.0000 65

  5 omega -126.00  -82.00   1.0000   16.0000
omega____ theta____ kappa____ phi______ frames
    -      -58.0000  -99.0000    0.0000 44

  6 omega   77.00  112.00   1.0000   16.0000
omega____ theta____ kappa____ phi______ frames
    -       58.0000  160.0000    5.0000 35

  7 omega   93.00  133.00   1.0000   16.0000
omega____ theta____ kappa____ phi______ frames
    -       58.0000  167.0000  -41.0000 40

  8 omega  107.00  133.00   1.0000   25.0000
omega____ theta____ kappa____ phi______ frames
    -      116.0000  116.0000   -7.0000 26

  9 omega  102.00  128.00   1.0000   25.0000
omega____ theta____ kappa____ phi______ frames
    -      116.0000  111.0000   30.0000 26

 10 omega   41.00   66.00   1.0000   25.0000
omega____ theta____ kappa____ phi______ frames
    -      116.0000  -25.0000  -60.0000 25

 11 omega   61.00   87.00   1.0000   25.0000
omega____ theta____ kappa____ phi______ frames
    -      116.0000  -38.0000  -90.0000 26

 12 omega  153.00  178.00   1.0000   25.0000
omega____ theta____ kappa____ phi______ frames
    -      116.0000  111.0000   30.0000 25

 13 omega   53.00   89.00   1.0000   25.0000
omega____ theta____ kappa____ phi______ frames
    -      116.0000  -25.0000  -30.0000 36

 14 omega   48.00   74.00   1.0000   25.0000
omega____ theta____ kappa____ phi______ frames
    -      116.0000  -63.0000  150.0000 26

 15 omega   65.00   92.00   1.0000   25.0000
omega____ theta____ kappa____ phi______ frames
    -      116.0000  -38.0000  -60.0000 27

 16 omega   63.00  114.00   1.0000   25.0000
omega____ theta____ kappa____ phi______ frames
    -      116.0000 -111.0000 -120.0000 51

 17 omega   63.00   88.00   1.0000   25.0000
omega____ theta____ kappa____ phi______ frames
    -      116.0000 -111.0000 -150.0000 25

 18 omega  153.00  178.00   1.0000   25.0000
omega____ theta____ kappa____ phi______ frames
    -      116.0000  116.0000   -7.0000 25

 19 omega   45.00   70.00   1.0000   25.0000
omega____ theta____ kappa____ phi______ frames
    -      116.0000  -50.0000 -180.0000 25

 20 omega   47.00   80.00   1.0000   25.0000
omega____ theta____ kappa____ phi______ frames
    -      116.0000 -111.0000  -30.0000 33

 21 omega   93.00  118.00   1.0000   25.0000
omega____ theta____ kappa____ phi______ frames
    -      116.0000  -63.0000  150.0000 25

 22 omega   44.00   70.00   1.0000   25.0000
omega____ theta____ kappa____ phi______ frames
    -      116.0000  -38.0000 -150.0000 26

 23 omega   45.00   86.00   1.0000   25.0000
omega____ theta____ kappa____ phi______ frames
    -      116.0000  -25.0000 -150.0000 41

 24 omega   56.00   89.00   1.0000   25.0000
omega____ theta____ kappa____ phi______ frames
    -      116.0000  -25.0000 -120.0000 33

 25 omega  134.00  173.00   1.0000   25.0000
omega____ theta____ kappa____ phi______ frames
    -      116.0000  118.0000   52.0000 39

 26 omega  105.00  138.00   1.0000   25.0000
omega____ theta____ kappa____ phi______ frames
    -      116.0000  -63.0000  120.0000 33

 27 omega   41.00   85.00   1.0000   25.0000
omega____ theta____ kappa____ phi______ frames
    -      116.0000  -25.0000  150.0000 44
;
_diffrn_measurement_device_type 'SuperNova, Dual, Cu at zero, Eos'
_diffrn_measurement_method '\w scans'
_diffrn_orient_matrix_UB_11 0.0589351000
_diffrn_orient_matrix_UB_12 0.0933781000
_diffrn_orient_matrix_UB_13 0.0174195000
_diffrn_orient_matrix_UB_21 0.0737035000
_diffrn_orient_matrix_UB_22 -0.0155019000
_diffrn_orient_matrix_UB_23 0.0087382000
_diffrn_orient_matrix_UB_31 0.0155015000
_diffrn_orient_matrix_UB_32 0.0136687000
_diffrn_orient_matrix_UB_33 -0.1081203000
_diffrn_radiation_monochromator mirror
_diffrn_radiation_type 'Cu K\a'
_diffrn_radiation_wavelength 1.5418
_diffrn_reflns_av_R_equivalents 0.0276
_diffrn_reflns_av_unetI/netI 0.0327
_diffrn_reflns_limit_h_max 21
_diffrn_reflns_limit_h_min -22
_diffrn_reflns_limit_k_max 22
_diffrn_reflns_limit_k_min -17
_diffrn_reflns_limit_l_max 6
_diffrn_reflns_limit_l_min -17
_diffrn_reflns_number 14548
_diffrn_reflns_theta_full 73.37
_diffrn_reflns_theta_max 73.37
_diffrn_reflns_theta_min 4.18
_diffrn_source 'SuperNova (Cu) x-ray Source'
_exptl_absorpt_coefficient_mu 3.927
_exptl_absorpt_correction_T_max 1.00000
_exptl_absorpt_correction_T_min 0.56965
_exptl_absorpt_correction_type multi-scan
_exptl_absorpt_process_details
;
CrysAlisPro, Agilent Technologies,
Version 1.171.36.20 (release 27-06-2012 CrysAlis171 .NET)
(compiled Jul 11 2012,15:38:31)
empirical absorption correction using spherical harmonics,
 implemented in SCALE3 ABSPACK scaling algorithm.
;
_exptl_crystal_colour 'clear light colourless'
_exptl_crystal_density_diffrn 1.283
_exptl_crystal_description block
_exptl_crystal_F_000 1620
_exptl_crystal_size_max 0.44
_exptl_crystal_size_mid 0.38
_exptl_crystal_size_min 0.36
_platon_squeeze_details
;
;
_refine_diff_density_max 0.203
_refine_diff_density_min -0.366
_refine_diff_density_rms 0.042
_refine_ls_abs_structure_details 'Flack H D (1983), Acta Cryst. A39, 876-881'
_refine_ls_abs_structure_Flack 0.01(2)
_refine_ls_extinction_method none
_refine_ls_goodness_of_fit_ref 0.938
_refine_ls_hydrogen_treatment mixed
_refine_ls_matrix_type full
_refine_ls_number_parameters 272
_refine_ls_number_reflns 5521
_refine_ls_number_restraints 0
_refine_ls_restrained_S_all 0.938
_refine_ls_R_factor_all 0.0488
_refine_ls_R_factor_gt 0.0366
_refine_ls_shift/su_max 0.000
_refine_ls_shift/su_mean 0.000
_refine_ls_structure_factor_coef Fsqd
_refine_ls_weighting_details 'calc w=1/[\s^2^(Fo^2^)+(0.0655P)^2^+0.0000P] where P=(Fo^2^+2Fc^2^)/3'
_refine_ls_weighting_scheme calc
_refine_ls_wR_factor_gt 0.1032
_refine_ls_wR_factor_ref 0.1130
_reflns_number_gt 3999
_reflns_number_total 5521
_reflns_threshold_expression >2sigma(I)
_cod_data_source_file jo400476b_si_002.cif
_cod_data_source_block jiazhx1228
_cod_original_cell_volume 4201.4(5)
_cod_database_code 4028386
_reflns_odcompleteness_completeness 96.71
_reflns_odcompleteness_iscentric 1
_reflns_odcompleteness_theta 74.33
_olex2_refinement_description
;
1. Fixed Uiso
 At 1.2 times of:
  H4 of C4, H3 of C3, H1 of C1, H6 of C6, {H20A,H20B} of C20, {H18A,H18B} of
  C18, H17 of C17, H16 of C16, H14 of C14, H13 of C13, H7 of C7, H8 of C8,
  {H10A,H10B} of C10
 At 1.5 times of:
  {H21A,H21B,H21C} of C21
2.a Ternary CH refined with riding coordinates:
 C6(H6), C7(H7), C8(H8)
2.b Secondary CH2 refined with riding coordinates:
 C10(H10A,H10B), C18(H18A,H18B), C20(H20A,H20B)
2.c Aromatic/amide H refined with riding coordinates:
 C1(H1), C3(H3), C4(H4), C13(H13), C14(H14), C16(H16), C17(H17)
2.d Idealised Me refined as rotating group:
 C21(H21A,H21B,H21C)
;

loop_
_space_group_symop_id
_space_group_symop_operation_xyz
1 'x, y, z'
2 '-y, x-y, z+2/3'
3 '-x+y, -x, z+1/3'
4 'x-y, -y, -z+1/3'
5 '-x, -x+y, -z+2/3'
6 'y, x, -z'

loop_
_atom_site_label
_atom_site_type_symbol
_atom_site_fract_x
_atom_site_fract_y
_atom_site_fract_z
_atom_site_U_iso_or_equiv
_atom_site_adp_type
_atom_site_occupancy
_atom_site_symmetry_multiplicity
_atom_site_calc_flag
_atom_site_refinement_flags
_atom_site_disorder_assembly
_atom_site_disorder_group
Br1 Br -0.50433(4) -0.36020(4) -0.38874(2) 0.10101(18) Uani 1 1 d . . .
Br2 Br -0.80126(4) -0.68418(4) -1.03863(5) 0.1186(2) Uani 1 1 d . . .
O1 O -0.47658(19) -0.3908(2) -1.15893(15) 0.0846(8) Uani 1 1 d . . .
O2 O -0.4620(3) -0.1791(3) -1.1114(2) 0.1046(10) Uani 1 1 d . . .
O3 O -0.5683(3) -0.2937(3) -1.1526(2) 0.1017(10) Uani 1 1 d . . .
O4 O -0.5324(2) -0.2581(2) -0.84920(16) 0.0912(9) Uani 1 1 d . . .
O5 O -0.2792(3) -0.3332(3) -1.1201(2) 0.1053(11) Uani 1 1 d . . .
O6 O -0.2594(3) -0.2566(3) -1.2502(3) 0.1371(17) Uani 1 1 d . B .
N1 N -0.5065(3) -0.2539(3) -1.1057(2) 0.0808(10) Uani 1 1 d . . .
C1 C -0.6640(3) -0.5213(3) -1.0210(2) 0.0814(12) Uani 1 1 d . . .
H1 H -0.6919 -0.5201 -0.9666 0.098 Uiso 1 1 calc R . .
C2 C -0.6973(3) -0.5926(3) -1.0757(3) 0.0880(12) Uani 1 1 d . . .
C3 C -0.6564(4) -0.5965(4) -1.1548(3) 0.1034(16) Uani 1 1 d . . .
H3 H -0.6785 -0.6450 -1.1907 0.124 Uiso 1 1 calc R . .
C4 C -0.5837(3) -0.5293(3) -1.1807(3) 0.0920(14) Uani 1 1 d . . .
H4 H -0.5563 -0.5317 -1.2350 0.110 Uiso 1 1 calc R . .
C5 C -0.5496(3) -0.4566(3) -1.1272(2) 0.0776(11) Uani 1 1 d . . .
C6 C -0.4296(2) -0.3290(3) -1.0895(2) 0.0733(10) Uani 1 1 d . . .
H6 H -0.4098 -0.3541 -1.0424 0.088 Uiso 1 1 calc R . .
C7 C -0.4818(3) -0.3001(3) -1.03707(18) 0.0697(9) Uani 1 1 d . . .
H7 H -0.4475 -0.2613 -0.9870 0.084 Uiso 1 1 calc R . .
C8 C -0.5584(2) -0.3729(3) -0.98964(18) 0.0669(9) Uani 1 1 d . . .
H8 H -0.6026 -0.3589 -0.9862 0.080 Uiso 1 1 calc R . .
C9 C -0.5899(3) -0.4518(3) -1.04603(19) 0.0692(9) Uani 1 1 d . . .
C10 C -0.5352(2) -0.3839(3) -0.88736(18) 0.0662(9) Uani 1 1 d . . .
H10A H -0.5768 -0.4378 -0.8634 0.079 Uiso 1 1 calc R . .
H10B H -0.4824 -0.3824 -0.8884 0.079 Uiso 1 1 calc R . .
C11 C -0.5291(3) -0.3172(3) -0.8208(2) 0.0699(9) Uani 1 1 d . . .
C12 C -0.5219(2) -0.3286(2) -0.71567(18) 0.0664(8) Uani 1 1 d . . .
C13 C -0.5384(4) -0.2828(3) -0.6523(2) 0.0921(15) Uani 1 1 d . . .
H13 H -0.5533 -0.2449 -0.6746 0.111 Uiso 1 1 calc R . .
C14 C -0.5331(3) -0.2927(3) -0.5543(2) 0.0926(15) Uani 1 1 d . . .
H14 H -0.5443 -0.2613 -0.5114 0.111 Uiso 1 1 calc R . .
C15 C -0.5120(3) -0.3470(3) -0.5225(2) 0.0772(10) Uani 1 1 d . . .
C16 C -0.4949(5) -0.3928(4) -0.5837(2) 0.119(2) Uani 1 1 d . . .
H16 H -0.4787 -0.4293 -0.5602 0.143 Uiso 1 1 calc R . .
C17 C -0.5016(4) -0.3855(3) -0.6817(2) 0.1063(19) Uani 1 1 d . . .
H17 H -0.4923 -0.4188 -0.7237 0.128 Uiso 1 1 calc R . .
C18 C -0.3539(3) -0.2605(3) -1.1400(3) 0.0864(12) Uani 1 1 d . . .
H18A H -0.3715 -0.2440 -1.1969 0.104 Uiso 1 1 calc R . .
H18B H -0.3264 -0.2125 -1.0985 0.104 Uiso 1 1 calc R . .
C19 C -0.2944(3) -0.2892(3) -1.1666(3) 0.0915(13) Uani 1 1 d . . .
C20 C -0.1992(6) -0.2774(7) -1.2881(6) 0.172(4) Uani 1 1 d . . .
H20A H -0.2169 -0.3351 -1.2746 0.206 Uiso 1 1 calc R A 1
H20B H -0.1455 -0.2430 -1.2584 0.206 Uiso 1 1 calc R A 1
C21 C -0.1927(11) -0.2636(11) -1.3902(7) 0.328(11) Uani 1 1 d . B 1
H21A H -0.2463 -0.2781 -1.4155 0.492 Uiso 1 1 calc R B 1
H21B H -0.1733 -0.2973 -1.4197 0.492 Uiso 1 1 calc R B 1
H21C H -0.1543 -0.2061 -1.4031 0.492 Uiso 1 1 calc R B 1

loop_
_atom_site_aniso_label
_atom_site_aniso_U_11
_atom_site_aniso_U_22
_atom_site_aniso_U_33
_atom_site_aniso_U_23
_atom_site_aniso_U_13
_atom_site_aniso_U_12
Br1 0.1372(4) 0.1320(4) 0.03618(15) -0.00495(18) -0.00513(18) 0.0691(4)
Br2 0.1078(4) 0.1110(4) 0.1068(4) -0.0121(3) 0.0069(3) 0.0321(4)
O1 0.0898(19) 0.122(2) 0.0403(9) -0.0066(12) 0.0059(11) 0.0516(18)
O2 0.128(3) 0.095(3) 0.094(2) 0.0158(18) -0.005(2) 0.059(2)
O3 0.118(3) 0.129(3) 0.0689(15) 0.0111(17) -0.0206(18) 0.069(2)
O4 0.139(3) 0.108(2) 0.0498(11) 0.0001(13) -0.0051(15) 0.079(2)
O5 0.115(3) 0.130(3) 0.095(2) 0.029(2) 0.023(2) 0.079(3)
O6 0.166(4) 0.180(4) 0.097(2) 0.056(3) 0.066(3) 0.111(4)
N1 0.098(3) 0.110(3) 0.0497(13) 0.0115(16) 0.0018(15) 0.063(2)
C1 0.083(3) 0.119(3) 0.0402(13) -0.0016(16) -0.0007(15) 0.049(3)
C2 0.097(3) 0.099(3) 0.0596(18) -0.0088(19) -0.0058(19) 0.043(3)
C3 0.109(4) 0.124(4) 0.078(2) -0.028(3) -0.008(2) 0.058(4)
C4 0.097(3) 0.119(4) 0.0583(17) -0.024(2) 0.0043(19) 0.053(3)
C5 0.085(3) 0.113(3) 0.0409(13) -0.0025(15) -0.0006(15) 0.054(3)
C6 0.078(2) 0.103(3) 0.0485(13) 0.0214(16) 0.0074(14) 0.052(2)
C7 0.095(3) 0.090(2) 0.0374(11) 0.0083(13) 0.0018(14) 0.057(2)
C8 0.080(2) 0.097(3) 0.0337(11) -0.0001(13) 0.0006(12) 0.051(2)
C9 0.082(2) 0.106(3) 0.0334(11) -0.0015(13) -0.0026(13) 0.057(2)
C10 0.084(2) 0.091(2) 0.0316(11) 0.0005(12) -0.0024(12) 0.050(2)
C11 0.088(2) 0.093(3) 0.0407(13) 0.0009(14) -0.0040(13) 0.054(2)
C12 0.085(2) 0.083(2) 0.0380(12) -0.0062(13) -0.0046(12) 0.0468(19)
C13 0.153(5) 0.114(4) 0.0463(15) -0.0126(17) -0.011(2) 0.094(4)
C14 0.142(4) 0.124(4) 0.0434(15) -0.0196(18) -0.0064(19) 0.090(4)
C15 0.100(3) 0.097(3) 0.0362(12) -0.0055(14) -0.0028(14) 0.049(2)
C16 0.231(7) 0.146(5) 0.0408(16) -0.010(2) -0.014(2) 0.139(5)
C17 0.198(6) 0.125(4) 0.0375(15) -0.0140(18) -0.013(2) 0.112(4)
C18 0.094(3) 0.103(3) 0.077(2) 0.027(2) 0.020(2) 0.061(3)
C19 0.088(3) 0.106(3) 0.076(2) 0.018(2) 0.024(2) 0.046(3)
C20 0.167(8) 0.196(9) 0.186(8) 0.061(7) 0.093(7) 0.116(7)
C21 0.53(3) 0.35(2) 0.201(10) 0.076(12) 0.228(16) 0.29(2)

loop_
_atom_type_symbol
_atom_type_description
_atom_type_scat_dispersion_real
_atom_type_scat_dispersion_imag
_atom_type_scat_source
C C 0.0181 0.0091 'International Tables Vol C Tables 4.2.6.8 and 6.1.1.4'
H H 0.0000 0.0000 'International Tables Vol C Tables 4.2.6.8 and 6.1.1.4'
N N 0.0311 0.0180 'International Tables Vol C Tables 4.2.6.8 and 6.1.1.4'
O O 0.0492 0.0322 'International Tables Vol C Tables 4.2.6.8 and 6.1.1.4'
Br Br -0.6763 1.2805 'International Tables Vol C Tables 4.2.6.8 and 6.1.1.4'

loop_
_geom_angle_atom_site_label_1
_geom_angle_atom_site_label_2
_geom_angle_atom_site_label_3
_geom_angle
C5 O1 C6 115.6(2)
C19 O6 C20 117.8(5)
O2 N1 C7 117.9(4)
O3 N1 O2 124.3(4)
O3 N1 C7 117.9(4)
C2 C1 H1 119.5
C2 C1 C9 121.0(4)
C9 C1 H1 119.5
C1 C2 Br2 118.3(3)
C3 C2 Br2 121.2(4)
C3 C2 C1 120.5(5)
C2 C3 H3 120.2
C4 C3 C2 119.6(5)
C4 C3 H3 120.2
C3 C4 H4 119.6
C3 C4 C5 120.8(4)
C5 C4 H4 119.6
O1 C5 C4 117.3(3)
O1 C5 C9 122.3(4)
C4 C5 C9 120.4(4)
O1 C6 H6 107.5
O1 C6 C7 112.1(3)
O1 C6 C18 107.1(3)
C7 C6 H6 107.5
C7 C6 C18 114.7(4)
C18 C6 H6 107.5
N1 C7 C6 108.9(2)
N1 C7 H7 108.2
N1 C7 C8 111.5(3)
C6 C7 H7 108.2
C6 C7 C8 111.8(3)
C8 C7 H7 108.2
C7 C8 H8 108.4
C9 C8 C7 111.6(3)
C9 C8 H8 108.4
C9 C8 C10 111.1(3)
C10 C8 C7 108.8(3)
C10 C8 H8 108.4
C1 C9 C5 117.7(4)
C1 C9 C8 119.9(3)
C5 C9 C8 122.2(4)
C8 C10 H10A 109.2
C8 C10 H10B 109.2
H10A C10 H10B 107.9
C11 C10 C8 112.2(3)
C11 C10 H10A 109.2
C11 C10 H10B 109.2
O4 C11 C10 122.0(3)
O4 C11 C12 120.3(3)
C12 C11 C10 117.7(3)
C13 C12 C11 118.9(3)
C13 C12 C17 119.2(3)
C17 C12 C11 121.8(3)
C12 C13 H13 119.8
C12 C13 C14 120.3(4)
C14 C13 H13 119.8
C13 C14 H14 120.1
C15 C14 C13 119.7(3)
C15 C14 H14 120.1
C14 C15 Br1 119.8(3)
C14 C15 C16 121.1(3)
C16 C15 Br1 119.1(3)
C15 C16 H16 119.9
C15 C16 C17 120.3(4)
C17 C16 H16 119.9
C12 C17 C16 119.3(4)
C12 C17 H17 120.4
C16 C17 H17 120.4
C6 C18 H18A 109.4
C6 C18 H18B 109.4
H18A C18 H18B 108.0
C19 C18 C6 111.0(4)
C19 C18 H18A 109.4
C19 C18 H18B 109.4
O5 C19 O6 124.6(5)
O5 C19 C18 125.6(4)
O6 C19 C18 109.8(4)
O6 C20 H20A 110.0
O6 C20 H20B 110.0
O6 C20 C21 108.6(8)
H20A C20 H20B 108.3
C21 C20 H20A 110.0
C21 C20 H20B 110.0
C20 C21 H21A 109.5
C20 C21 H21B 109.5
C20 C21 H21C 109.5

loop_
_geom_bond_atom_site_label_1
_geom_bond_atom_site_label_2
_geom_bond_distance
Br1 C15 1.908(3)
Br2 C2 1.901(5)
O1 C5 1.370(5)
O1 C6 1.425(5)
O2 N1 1.214(5)
O3 N1 1.203(5)
O4 C11 1.197(5)
O5 C19 1.185(6)
O6 C19 1.331(5)
O6 C20 1.456(8)
N1 C7 1.507(4)
C1 H1 0.9300
C1 C2 1.381(6)
C1 C9 1.382(6)
C2 C3 1.368(6)
C3 H3 0.9300
C3 C4 1.353(8)
C4 H4 0.9300
C4 C5 1.391(6)
C5 C9 1.391(5)
C6 H6 0.9800
C6 C7 1.515(5)
C6 C18 1.520(6)
C7 H7 0.9800
C7 C8 1.541(6)
C8 H8 0.9800
C8 C9 1.504(5)
C8 C10 1.541(4)
C10 H10A 0.9700
C10 H10B 0.9700
C10 C11 1.511(5)
C11 C12 1.507(4)
C12 C13 1.369(5)
C12 C17 1.374(6)
C13 H13 0.9300
C13 C14 1.398(5)
C14 H14 0.9300
C14 C15 1.330(6)
C15 C16 1.354(6)
C16 H16 0.9300
C16 C17 1.394(5)
C17 H17 0.9300
C18 H18A 0.9700
C18 H18B 0.9700
C18 C19 1.497(7)
C20 H20A 0.9700
C20 H20B 0.9700
C20 C21 1.451(11)
C21 H21A 0.9600
C21 H21B 0.9600
C21 H21C 0.9600

loop_
_geom_torsion_atom_site_label_1
_geom_torsion_atom_site_label_2
_geom_torsion_atom_site_label_3
_geom_torsion_atom_site_label_4
_geom_torsion
Br1 C15 C16 C17 178.8(5)
Br2 C2 C3 C4 178.0(4)
O1 C5 C9 C1 178.9(4)
O1 C5 C9 C8 2.8(6)
O1 C6 C7 N1 -67.4(4)
O1 C6 C7 C8 56.3(3)
O1 C6 C18 C19 -70.4(5)
O2 N1 C7 C6 -92.2(4)
O2 N1 C7 C8 143.9(4)
O3 N1 C7 C6 86.5(5)
O3 N1 C7 C8 -37.4(4)
O4 C11 C12 C13 15.1(7)
O4 C11 C12 C17 -166.9(5)
N1 C7 C8 C9 90.2(4)
N1 C7 C8 C10 -146.9(3)
C1 C2 C3 C4 -1.3(9)
C2 C1 C9 C5 -0.9(6)
C2 C1 C9 C8 175.3(4)
C2 C3 C4 C5 0.7(9)
C3 C4 C5 O1 -178.9(5)
C3 C4 C5 C9 -0.2(8)
C4 C5 C9 C1 0.3(6)
C4 C5 C9 C8 -175.8(4)
C5 O1 C6 C7 -50.8(4)
C5 O1 C6 C18 -177.5(4)
C6 O1 C5 C4 -160.0(4)
C6 O1 C5 C9 21.4(6)
C6 C7 C8 C9 -32.0(4)
C6 C7 C8 C10 90.9(3)
C6 C18 C19 O5 -37.4(8)
C6 C18 C19 O6 143.6(5)
C7 C6 C18 C19 164.5(4)
C7 C8 C9 C1 -172.2(3)
C7 C8 C9 C5 3.9(5)
C7 C8 C10 C11 74.5(4)
C8 C10 C11 O4 -8.3(6)
C8 C10 C11 C12 169.5(3)
C9 C1 C2 Br2 -177.9(3)
C9 C1 C2 C3 1.5(7)
C9 C8 C10 C11 -162.2(3)
C10 C8 C9 C1 66.2(4)
C10 C8 C9 C5 -117.7(4)
C10 C11 C12 C13 -162.7(4)
C10 C11 C12 C17 15.3(7)
C11 C12 C13 C14 179.3(5)
C11 C12 C17 C16 179.4(6)
C12 C13 C14 C15 -0.2(9)
C13 C12 C17 C16 -2.6(9)
C13 C14 C15 Br1 179.7(4)
C13 C14 C15 C16 0.5(9)
C14 C15 C16 C17 -1.9(10)
C15 C16 C17 C12 3.0(10)
C17 C12 C13 C14 1.3(8)
C18 C6 C7 N1 55.0(5)
C18 C6 C7 C8 178.7(3)
C19 O6 C20 C21 158.7(10)
C20 O6 C19 O5 0.9(11)
C20 O6 C19 C18 179.9(7)

loop_
_platon_squeeze_void_nr
_platon_squeeze_void_average_x
_platon_squeeze_void_average_y
_platon_squeeze_void_average_z
_platon_squeeze_void_volume
_platon_squeeze_void_count_electrons
_platon_squeeze_void_content
1 0.000 0.000 -0.015 1180 206 ' '

loop_
_smtbx_masks_void_nr
_smtbx_masks_void_average_x
_smtbx_masks_void_average_y
_smtbx_masks_void_average_z
_smtbx_masks_void_volume
_smtbx_masks_void_count_electrons
1 0.000 0.000 -0.941 1240.3 230.8
